data_7207829
loop_
_publ_author_name
'T\"obbens, Daniel M.'
'Glinneman, J\"urgen'
'Chierotti, Michele R.'
'van de Streek, Jacco'
'Sheptyakov, Denis'

_publ_section_title
;
 On the high-temperature phase of barbituric acid
;
_journal_issue 9
_journal_name_full CrystEngComm
_journal_page_first 3046
_journal_paper_doi 10.1039/c2ce06636j
_journal_volume 14
_journal_year 2012
_chemical_compound_source commercial
_chemical_formula_moiety 'C4 H4 N2 O3'
_chemical_formula_sum 'C4 H4 N2 O3'
_chemical_formula_weight 128.086
_chemical_name_common 'Barbituric acid'
_chemical_name_systematic 2,4,6(1H,3H,5H)-pyrimidinetrione
_space_group_IT_number 15
_symmetry_cell_setting monoclinic
_symmetry_Int_Tables_number 15
_symmetry_space_group_name_Hall '-C 2yc'
_symmetry_space_group_name_H-M 'C 1 2/c 1'
_cell_angle_alpha 90.000
_cell_angle_beta 89.865(2)
_cell_angle_gamma 90.00000
_cell_formula_units_Z 4
_cell_length_a 8.5302(3)
_cell_length_b 6.8167(3)
_cell_length_c 9.3304(4)
_cell_measurement_temperature 509
_cell_volume 542.54(4)
_diffrn_ambient_temperature 509
_exptl_crystal_colour white
_exptl_crystal_density_diffrn 1.568
_exptl_crystal_density_method 'not measured'
_exptl_crystal_F_000 264
_refine_ls_number_parameters 108
_refine_ls_number_restraints 21
_cod_data_source_file c2ce06636j.cif
_cod_data_source_block Barbituric_acid_HT-form
_cod_original_sg_symbol_H-M 'C 2/c'
_cod_database_code 7207829

loop_
_symmetry_equiv_pos_as_xyz
x,y,z
-x,y,-z+1/2
-x,-y,-z
x,-y,z+1/2
x+1/2,y+1/2,z
-x+1/2,y+1/2,-z+1/2
-x+1/2,-y+1/2,-z
x+1/2,-y+1/2,z+1/2

loop_
_atom_site_label
_atom_site_fract_x
_atom_site_fract_y
_atom_site_fract_z
_atom_site_U_iso_or_equiv
_atom_site_occupancy
_atom_site_adp_type
_atom_site_type_symbol
_atom_site_refinement_flags_posn
N1 0.00000 0.4925(4) 0.25000 0.093(2) 1.00000 Uiso N D
H1 0.00000 0.6406(4) 0.25000 0.093(2) 1.00000 Uiso H R
C2 -0.0967(6) 0.4004(3) 0.3469(5) 0.078(4) 0.50000 Uiso C D
N3 -0.0846(6) 0.1970(5) 0.3504(5) 0.043(3) 0.50000 Uiso N D
H3 -0.1421(6) 0.1266(5) 0.4298(5) 0.043(3) 0.50000 Uiso H R
C4 0.00000 0.0798(3) 0.25000 0.108(8) 1.00000 Uani C D
C5 0.0846(6) 0.1970(5) 0.1496(5) 0.238(16) 0.50000 Uani C D
H5a 0.0394(6) 0.1599(5) 0.0447(5) 0.238(16) 0.50000 Uani H R
H5b 0.2040(6) 0.1432(5) 0.1521(5) 0.238(16) 0.50000 Uani H R
C6 0.0967(6) 0.4004(3) 0.1531(5) 0.154(7) 0.50000 Uani C D
O7 -0.1805(4) 0.4850(4) 0.4326(3) 0.098 0.50000 Uiso O D
O8 0.00000 -0.0995(3) 0.25000 0.250(10) 1.00000 Uani O D
O9 0.1805(4) 0.4850(4) 0.0674(3) 0.154(7) 0.50000 Uani O D

loop_
_atom_site_aniso_label
_atom_site_aniso_U_11
_atom_site_aniso_U_22
_atom_site_aniso_U_33
_atom_site_aniso_U_12
_atom_site_aniso_U_13
_atom_site_aniso_U_23
_atom_site_aniso_type_symbol
C4 0.136(10) 0.056(4) 0.132(11) 0.00000 0.009(7) 0.00000 C
C5 0.51(3) 0.056(4) 0.148(14) 0.00000 0.077(12) 0.00000 C
H5a 0.51(3) 0.056(4) 0.148(14) 0.00000 0.077(12) 0.00000 H
H5b 0.51(3) 0.056(4) 0.148(14) 0.00000 0.077(12) 0.00000 H
C6 0.265(9) 0.056(4) 0.139(7) 0.00000 0.121(6) 0.00000 C
O8 0.379(12) 0.056(4) 0.315(13) 0.00000 -0.049(8) 0.00000 O
O9 0.265(9) 0.056(4) 0.139(7) 0.00000 0.121(6) 0.00000 O

loop_
_atom_type_symbol
_atom_type_scat_Cromer_Mann_a1
_atom_type_scat_Cromer_Mann_b1
_atom_type_scat_Cromer_Mann_a2
_atom_type_scat_Cromer_Mann_b2
_atom_type_scat_Cromer_Mann_a3
_atom_type_scat_Cromer_Mann_b3
_atom_type_scat_Cromer_Mann_a4
_atom_type_scat_Cromer_Mann_b4
_atom_type_scat_Cromer_Mann_c
_atom_type_scat_dispersion_real
_atom_type_scat_dispersion_imag
_atom_type_scat_source
n 12.21260 0.00570 3.13220 9.89330 2.01250 28.99750 1.16630 0.58260 -11.52900 0.02900 0.01800 International_Tables_for_Crystallography_Vol.C(1991)_Tables_6.1.1.4_and_6.1.1.5
h 0.49300 10.51090 0.32291 26.12570 0.14019 3.14236 0.04081 57.79970 0.00304 0.00000 0.00000 International_Tables_for_Crystallography_Vol.C(1991)_Tables_6.1.1.4_and_6.1.1.5
c 2.31000 20.84390 1.02000 10.20750 1.58860 0.56870 0.86500 51.65120 0.21560 0.01700 0.00900 International_Tables_for_Crystallography_Vol.C(1991)_Tables_6.1.1.4_and_6.1.1.5
o 3.04850 13.27710 2.28680 5.70110 1.54630 0.32390 0.86700 32.90890 0.25080 0.04700 0.03200 International_Tables_for_Crystallography_Vol.C(1991)_Tables_6.1.1.4_and_6.1.1.5

loop_
_geom_angle_atom_site_label_1
_geom_angle_atom_site_label_2
_geom_angle_atom_site_label_3
_geom_angle
C2 N1 H1 117.2(4)
C6 N1 H1 117.2(4)
C2 N1 C6 125.6(6)
N1 C2 N3 115.2(4)
N1 C2 O7 124.5(4)
N3 C2 O7 120.0(5)
C2 N3 C4 125.5(4)
C2 N3 H3 117.1(6)
C4 N3 H3 117.4(6)
N3 C4 C5 111.9(5)
N3 C4 O8 124.1(4)
C5 C4 O8 124.1(4)
C4 C5 C6 125.5(4)
C4 C5 H5a 106.4(5)
C4 C5 H5b 105.7(6)
C6 C5 H5a 106.3(5)
C6 C5 H5b 105.5(5)
H5a C5 H5b 106.1(8)
N1 C6 C5 115.2(4)
N1 C6 O9 124.5(4)
C5 C6 O9 120.0(5)

loop_
_geom_bond_atom_site_label_1
_geom_bond_atom_site_label_2
_geom_bond_distance
N1 H1 1.010(4)
N1 C2 1.374(5)
N1 C6 1.374(5)
C2 N3 1.391(4)
C2 O7 1.217(5)
N3 C4 1.426(5)
N3 H3 1.009(6)
C4 C5 1.426(5)
C4 O8 1.222(3)
C5 C6 1.391(4)
C5 H5a 1.083(7)
C5 H5b 1.083(7)
C6 O9 1.217(5)
